data_7104531
loop_
_publ_author_name
'Bonnet, Fanny'
'Da Costa Violante, Cristina'
'Roussel, Pascal'
'Mortreux, Andr\'e'
'Visseaux, Marc'

_publ_section_title
;
 Unprecedented dual behaviour of a half-sandwich scandium-based
 initiator for both highly selective isoprene and styrene
 polymerisation.
;
_journal_issue 23
_journal_name_full 'Chemical communications (Cambridge, England)'
_journal_page_first 3380
_journal_page_last 3382
_journal_paper_doi 10.1039/b903403j
_journal_volume 34
_journal_year 2009
_chemical_formula_moiety 'C28 H56 B2 O2 Sc2, 2(C20 H34 B Sc)'
_chemical_formula_sum 'C68 H124 B4 O2 Sc4'
_chemical_formula_weight 1196.8
_chemical_name_systematic ' ?'
_space_group_IT_number 14
_symmetry_cell_setting monoclinic
_symmetry_space_group_name_Hall '-P 2ybc'
_symmetry_space_group_name_H-M 'P 1 21/c 1'
_cell_angle_alpha 90
_cell_angle_beta 106.550(5)
_cell_angle_gamma 90
_cell_formula_units_Z 2
_cell_length_a 12.9989(11)
_cell_length_b 15.8168(14)
_cell_length_c 17.6308(14)
_cell_measurement_reflns_used 5894
_cell_measurement_temperature 100(1)
_cell_measurement_theta_max 24.46
_cell_measurement_theta_min 2.16
_cell_volume 3474.7(5)
_computing_publication_material 'Jana2006 (Petricek, Dusek & Palatinus, 2006)'
_computing_structure_refinement 'Jana2006 (Petricek, Dusek & Palatinus, 2006)'
_diffrn_ambient_temperature 100(1)
_diffrn_measured_fraction_theta_full 99.15
_diffrn_measured_fraction_theta_max 28.43
_diffrn_measurement_device_type 'CCD area detector'
_diffrn_measurement_method 'phi and omega scans'
_diffrn_radiation_monochromator graphite
_diffrn_radiation_source 'X-ray tube'
_diffrn_radiation_type 'Mo K\a'
_diffrn_radiation_wavelength 0.71073
_diffrn_reflns_av_R_equivalents 0.0862
_diffrn_reflns_av_sigmaI/netI 0.0632
_diffrn_reflns_limit_h_max 17
_diffrn_reflns_limit_h_min -17
_diffrn_reflns_limit_k_max 20
_diffrn_reflns_limit_k_min -21
_diffrn_reflns_limit_l_max 23
_diffrn_reflns_limit_l_min -22
_diffrn_reflns_number 62611
_diffrn_reflns_theta_full 99.15
_diffrn_reflns_theta_max 28.43
_diffrn_reflns_theta_min 1.63
_exptl_absorpt_coefficient_mu 0.414
_exptl_absorpt_correction_T_max 0.959
_exptl_absorpt_correction_T_min 0.815
_exptl_absorpt_correction_type multi-scan
_exptl_crystal_density_diffrn 1.14351
_exptl_crystal_description platelet
_exptl_crystal_F_000 1304
_exptl_crystal_size_max 0.35
_exptl_crystal_size_mid 0.30
_exptl_crystal_size_min 0.10
_refine_diff_density_max 0.33
_refine_diff_density_min -0.30
_refine_ls_extinction_method none
_refine_ls_goodness_of_fit_gt 1.66
_refine_ls_goodness_of_fit_ref 1.39
_refine_ls_number_parameters 384
_refine_ls_number_reflns 8673
_refine_ls_R_factor_all 0.0858
_refine_ls_R_factor_gt 0.0423
_refine_ls_shift/su_max 0.0362
_refine_ls_shift/su_mean 0.0023
_refine_ls_structure_factor_coef F
_refine_ls_weighting_details w=1/(\s^2^(F)+0.0001F^2^)
_refine_ls_weighting_scheme sigma
_refine_ls_wR_factor_gt 0.0415
_refine_ls_wR_factor_ref 0.0451
_reflns_number_gt 5276
_reflns_number_total 8673
_reflns_threshold_expression I>3\s(I)
_cod_data_source_file b903403j.txt
_cod_data_source_block (I)
_cod_database_code 7104531

loop_
_symmetry_equiv_pos_site_id
_symmetry_equiv_pos_as_xyz
1 x,y,z
2 -x,y+1/2,-z+1/2
3 -x,-y,-z
4 x,-y+1/2,z+1/2

loop_
_atom_site_label
_atom_site_type_symbol
_atom_site_fract_x
_atom_site_fract_y
_atom_site_fract_z
_atom_site_adp_type
_atom_site_U_iso_or_equiv
_atom_site_symmetry_multiplicity
_atom_site_occupancy
_atom_site_calc_flag
_atom_site_refinement_flags
_atom_site_disorder_assembly
_atom_site_disorder_group
Sc1 Sc 0.02721(3) 0.48303(2) 0.59367(2) Uani 0.01707(13) 4 1 d . . .
O1 O 0.04211(10) 0.57541(8) 0.51338(8) Uani 0.0188(5) 4 1 d . . .
C1 C 0.10774(16) 0.64969(12) 0.53586(12) Uani 0.0246(8) 4 1 d . . .
H8 H 0.174809 0.643177 0.519352 Uiso 0.0296 4 1 d . . .
H9 H 0.130887 0.654945 0.594821 Uiso 0.0296 4 1 d . . .
C2 C 0.05011(16) 0.72931(12) 0.49992(12) Uani 0.0251(8) 4 1 d . . .
H6 H 0.025318 0.723471 0.441027 Uiso 0.0301 4 1 d . . .
H7 H -0.015875 0.736686 0.517666 Uiso 0.0301 4 1 d . . .
C3 C 0.12021(18) 0.80692(13) 0.52188(14) Uani 0.0391(10) 4 1 d . . .
H4 H 0.149499 0.810354 0.580747 Uiso 0.0469 4 1 d . . .
H5 H 0.184313 0.800844 0.501652 Uiso 0.0469 4 1 d . . .
C4 C 0.06203(17) 0.88825(13) 0.49075(15) Uani 0.0390(9) 4 1 d . . .
H1 H 0.113619 0.936614 0.503879 Uiso 0.0468 4 1 d . . .
H2 H 0.031127 0.884239 0.432037 Uiso 0.0468 4 1 d . . .
H3 H 0.00292 0.89762 0.515764 Uiso 0.0468 4 1 d . . .
C5 C -0.14570(15) 0.49477(13) 0.62529(12) Uani 0.0218(7) 4 1 d . . .
C6 C -0.09159(15) 0.57312(13) 0.64538(12) Uani 0.0202(7) 4 1 d . . .
C7 C 0.00190(15) 0.55864(13) 0.70912(11) Uani 0.0200(7) 4 1 d . . .
C8 C 0.00494(15) 0.47180(13) 0.72873(11) Uani 0.0200(7) 4 1 d . . .
C9 C -0.08549(15) 0.43216(13) 0.67633(12) Uani 0.0209(7) 4 1 d . . .
C10 C -0.11686(17) 0.34114(13) 0.68096(14) Uani 0.0336(9) 4 1 d . . .
H10 H -0.050777 0.30541 0.697664 Uiso 0.0403 4 1 d . . .
H11 H -0.158481 0.335399 0.720442 Uiso 0.0403 4 1 d . . .
H12 H -0.16218 0.322133 0.627848 Uiso 0.0403 4 1 d . . .
C11 C 0.08483(16) 0.43083(13) 0.79817(12) Uani 0.0303(8) 4 1 d . . .
H13 H 0.078207 0.367957 0.793134 Uiso 0.0363 4 1 d . . .
H14 H 0.070136 0.449145 0.848372 Uiso 0.0363 4 1 d . . .
H15 H 0.159124 0.448231 0.79907 Uiso 0.0363 4 1 d . . .
C12 C 0.08111(17) 0.62402(13) 0.75232(13) Uani 0.0299(8) 4 1 d . . .
H16 H 0.068786 0.636202 0.804698 Uiso 0.0358 4 1 d . . .
H17 H 0.071473 0.677102 0.72024 Uiso 0.0358 4 1 d . . .
H18 H 0.155745 0.602226 0.76073 Uiso 0.0358 4 1 d . . .
C13 C -0.13530(16) 0.65640(13) 0.60960(13) Uani 0.0289(8) 4 1 d . . .
H19 H -0.153796 0.652525 0.550635 Uiso 0.0347 4 1 d . . .
H20 H -0.080033 0.701446 0.628856 Uiso 0.0347 4 1 d . . .
H21 H -0.201198 0.670731 0.625472 Uiso 0.0347 4 1 d . . .
C14 C -0.25500(15) 0.48462(15) 0.56694(12) Uani 0.0305(8) 4 1 d . . .
H22 H -0.30912 0.516699 0.586007 Uiso 0.0366 4 1 d . . .
H23 H -0.25358 0.507057 0.514225 Uiso 0.0366 4 1 d . . .
H24 H -0.274848 0.423368 0.561874 Uiso 0.0366 4 1 d . . .
B1 B 0.2031(2) 0.43069(17) 0.63889(16) Uani 0.0251(9) 4 1 d . . .
H25 H 0.1373(15) 0.3931(12) 0.6509(11) Uiso 0.027(6) 4 1 d . . .
H26 H 0.1885(14) 0.4954(12) 0.6589(11) Uiso 0.024(5) 4 1 d . . .
H27 H 0.1859(15) 0.4372(12) 0.5750(12) Uiso 0.030(6) 4 1 d . . .
H28 H 0.2838(15) 0.4036(12) 0.6692(11) Uiso 0.029(6) 4 1 d . . .
Sc2 Sc 0.45839(3) 0.36148(2) 0.20226(2) Uani 0.01895(13) 4 1 d . . .
C15 C 0.30732(15) 0.43527(13) 0.23558(12) Uani 0.0216(7) 4 1 d . . .
C16 C 0.40389(16) 0.45949(13) 0.29245(12) Uani 0.0239(8) 4 1 d . . .
C17 C 0.44771(16) 0.38709(13) 0.33831(12) Uani 0.0243(7) 4 1 d . . .
C18 C 0.37999(15) 0.31732(13) 0.30804(12) Uani 0.0211(7) 4 1 d . . .
C19 C 0.29377(15) 0.34710(13) 0.24416(12) Uani 0.0201(7) 4 1 d . . .
C20 C 0.19727(16) 0.29588(14) 0.20068(13) Uani 0.0318(9) 4 1 d . . .
H29 H 0.145851 0.332763 0.161568 Uiso 0.0381 4 1 d . . .
H30 H 0.220625 0.248159 0.172241 Uiso 0.0381 4 1 d . . .
H31 H 0.161282 0.272724 0.239366 Uiso 0.0381 4 1 d . . .
C21 C 0.39023(18) 0.22793(13) 0.33913(13) Uani 0.0316(9) 4 1 d . . .
H32 H 0.463763 0.21925 0.375917 Uiso 0.0379 4 1 d . . .
H33 H 0.335566 0.217866 0.368191 Uiso 0.0379 4 1 d . . .
H34 H 0.378131 0.187407 0.293901 Uiso 0.0379 4 1 d . . .
C22 C 0.54148(17) 0.39056(15) 0.41160(12) Uani 0.0365(9) 4 1 d . . .
H35 H 0.520661 0.422644 0.45383 Uiso 0.0438 4 1 d . . .
H36 H 0.603146 0.419556 0.399231 Uiso 0.0438 4 1 d . . .
H37 H 0.562986 0.331787 0.430465 Uiso 0.0438 4 1 d . . .
C23 C 0.44762(18) 0.54751(14) 0.30832(14) Uani 0.0375(10) 4 1 d . . .
H38 H 0.429477 0.570978 0.355594 Uiso 0.045 4 1 d . . .
H39 H 0.415185 0.584013 0.261269 Uiso 0.045 4 1 d . . .
H40 H 0.527346 0.546235 0.318687 Uiso 0.045 4 1 d . . .
C24 C 0.22306(17) 0.49412(13) 0.18743(13) Uani 0.0320(9) 4 1 d . . .
H41 H 0.191274 0.469547 0.13357 Uiso 0.0384 4 1 d . . .
H42 H 0.256379 0.550075 0.182496 Uiso 0.0384 4 1 d . . .
H43 H 0.165424 0.501903 0.214179 Uiso 0.0384 4 1 d . . .
C25 C 0.42562(16) 0.45312(13) 0.08370(12) Uani 0.0217(7) 4 1 d . . .
C26 C 0.36118(15) 0.37945(13) 0.05957(11) Uani 0.0211(7) 4 1 d . . .
C27 C 0.43098(15) 0.30912(12) 0.06620(11) Uani 0.0197(7) 4 1 d . . .
C28 C 0.53817(15) 0.33882(13) 0.09140(11) Uani 0.0205(7) 4 1 d . . .
C29 C 0.53495(15) 0.42742(13) 0.10377(12) Uani 0.0219(7) 4 1 d . . .
C30 C 0.62920(16) 0.48670(13) 0.12862(13) Uani 0.0310(8) 4 1 d . . .
H44 H 0.620646 0.533008 0.088682 Uiso 0.0372 4 1 d . . .
H45 H 0.63266 0.511605 0.181416 Uiso 0.0372 4 1 d . . .
H46 H 0.696893 0.454854 0.132249 Uiso 0.0372 4 1 d . . .
C31 C 0.63607(16) 0.28777(14) 0.09322(12) Uani 0.0280(8) 4 1 d . . .
H47 H 0.62866 0.229778 0.113649 Uiso 0.0336 4 1 d . . .
H48 H 0.700964 0.315887 0.128695 Uiso 0.0336 4 1 d . . .
H49 H 0.643862 0.283593 0.038531 Uiso 0.0336 4 1 d . . .
C32 C 0.39591(16) 0.21927(12) 0.04625(13) Uani 0.0274(8) 4 1 d . . .
H50 H 0.380887 0.210203 -0.01202 Uiso 0.0329 4 1 d . . .
H51 H 0.32937 0.207867 0.0623 Uiso 0.0329 4 1 d . . .
H52 H 0.454137 0.179958 0.075214 Uiso 0.0329 4 1 d . . .
C33 C 0.24256(15) 0.37583(13) 0.01916(12) Uani 0.0281(8) 4 1 d . . .
H53 H 0.230296 0.359921 -0.037621 Uiso 0.0337 4 1 d . . .
H54 H 0.208604 0.332692 0.04584 Uiso 0.0337 4 1 d . . .
H55 H 0.209913 0.432486 0.022389 Uiso 0.0337 4 1 d . . .
C34 C 0.39027(17) 0.54406(13) 0.07786(13) Uani 0.0294(8) 4 1 d . . .
H56 H 0.310495 0.546978 0.055489 Uiso 0.0353 4 1 d . . .
H57 H 0.425045 0.575415 0.04248 Uiso 0.0353 4 1 d . . .
H58 H 0.41177 0.570227 0.131719 Uiso 0.0353 4 1 d . . .
B2 B 0.6219(2) 0.2745(2) 0.27641(18) Uani 0.0359(11) 4 1 d . . .
H59 H 0.6163(14) 0.3522(13) 0.2674(11) Uiso 0.028(6) 4 1 d . . .
H60 H 0.5422(14) 0.2510(11) 0.2371(10) Uiso 0.017(5) 4 1 d . . .
H61 H 0.6320(15) 0.2556(12) 0.3407(13) Uiso 0.035(6) 4 1 d . . .
H62 H 0.6876(15) 0.2528(12) 0.2553(11) Uiso 0.031(6) 4 1 d . . .

loop_
_atom_site_aniso_label
_atom_site_aniso_type_symbol
_atom_site_aniso_U_11
_atom_site_aniso_U_22
_atom_site_aniso_U_33
_atom_site_aniso_U_12
_atom_site_aniso_U_13
_atom_site_aniso_U_23
Sc1 Sc 0.01619(18) 0.0157(2) 0.0189(2) 0.00073(16) 0.00435(15) 0.00031(17)
O1 O 0.0198(7) 0.0139(7) 0.0214(8) -0.0024(6) 0.0036(6) -0.0008(6)
C1 C 0.0261(11) 0.0195(12) 0.0270(13) -0.0032(9) 0.0055(9) -0.0022(10)
C2 C 0.0249(11) 0.0188(12) 0.0305(13) -0.0017(9) 0.0060(10) -0.0013(10)
C3 C 0.0346(13) 0.0203(13) 0.0591(18) -0.0044(11) 0.0082(12) 0.0013(12)
C4 C 0.0346(13) 0.0248(14) 0.0523(17) -0.0033(11) 0.0041(12) -0.0018(12)
C5 C 0.0167(10) 0.0299(13) 0.0195(11) -0.0006(9) 0.0064(9) -0.0022(9)
C6 C 0.0212(10) 0.0212(12) 0.0198(12) 0.0047(9) 0.0085(9) 0.0000(9)
C7 C 0.0229(11) 0.0205(12) 0.0180(11) -0.0017(9) 0.0082(9) -0.0033(9)
C8 C 0.0201(10) 0.0219(12) 0.0188(11) 0.0024(9) 0.0068(9) 0.0020(9)
C9 C 0.0206(10) 0.0213(12) 0.0237(12) -0.0030(9) 0.0107(9) -0.0011(9)
C10 C 0.0397(14) 0.0283(14) 0.0379(15) -0.0092(11) 0.0194(12) -0.0018(11)
C11 C 0.0321(12) 0.0323(14) 0.0267(13) 0.0057(10) 0.0089(10) 0.0067(11)
C12 C 0.0337(12) 0.0243(13) 0.0300(13) -0.0050(10) 0.0066(10) -0.0083(10)
C13 C 0.0330(12) 0.0278(13) 0.0283(13) 0.0102(10) 0.0127(10) 0.0038(10)
C14 C 0.0188(10) 0.0457(15) 0.0269(13) -0.0030(10) 0.0063(9) -0.0063(11)
B1 B 0.0192(13) 0.0299(16) 0.0256(16) 0.0043(11) 0.0051(11) 0.0024(12)
Sc2 Sc 0.01791(19) 0.0192(2) 0.0192(2) 0.00093(17) 0.00452(16) -0.00059(17)
C15 C 0.0226(11) 0.0228(12) 0.0225(12) 0.0023(9) 0.0115(9) 0.0006(9)
C16 C 0.0283(11) 0.0197(12) 0.0263(12) -0.0058(9) 0.0120(10) -0.0082(9)
C17 C 0.0236(11) 0.0291(13) 0.0197(12) -0.0013(9) 0.0054(9) -0.0043(10)
C18 C 0.0243(11) 0.0216(12) 0.0194(12) -0.0004(9) 0.0095(9) 0.0007(9)
C19 C 0.0202(10) 0.0214(12) 0.0198(11) -0.0024(9) 0.0076(9) -0.0023(9)
C20 C 0.0286(12) 0.0338(14) 0.0325(14) -0.0067(10) 0.0080(10) -0.0022(11)
C21 C 0.0395(14) 0.0268(13) 0.0310(14) 0.0023(11) 0.0144(11) 0.0053(11)
C22 C 0.0334(13) 0.0510(17) 0.0229(13) -0.0044(12) 0.0046(10) -0.0050(11)
C23 C 0.0460(15) 0.0277(14) 0.0432(16) -0.0130(11) 0.0196(13) -0.0122(11)
C24 C 0.0340(13) 0.0301(14) 0.0363(14) 0.0096(11) 0.0171(11) 0.0025(11)
C25 C 0.0243(11) 0.0202(12) 0.0210(12) 0.0022(9) 0.0071(9) 0.0003(9)
C26 C 0.0209(10) 0.0236(12) 0.0184(11) 0.0010(9) 0.0049(9) 0.0027(9)
C27 C 0.0219(10) 0.0201(12) 0.0158(11) -0.0008(9) 0.0033(9) -0.0003(9)
C28 C 0.0202(10) 0.0235(12) 0.0185(11) 0.0010(9) 0.0065(9) 0.0003(9)
C29 C 0.0233(11) 0.0213(12) 0.0216(12) -0.0012(9) 0.0074(9) 0.0003(9)
C30 C 0.0283(12) 0.0299(14) 0.0346(14) -0.0064(10) 0.0088(10) -0.0009(11)
C31 C 0.0257(11) 0.0314(14) 0.0287(14) 0.0071(10) 0.0105(10) 0.0009(10)
C32 C 0.0301(12) 0.0218(13) 0.0284(13) -0.0003(10) 0.0054(10) -0.0012(10)
C33 C 0.0226(11) 0.0337(14) 0.0256(13) 0.0017(10) 0.0030(9) 0.0012(10)
C34 C 0.0354(13) 0.0244(13) 0.0299(14) 0.0033(10) 0.0117(11) 0.0024(10)
B2 B 0.0298(15) 0.047(2) 0.0317(17) 0.0149(14) 0.0091(13) 0.0069(14)

loop_
_atom_type_symbol
_atom_type_scat_dispersion_real
_atom_type_scat_dispersion_imag
_atom_type_scat_source
_atom_type_scat_Cromer_Mann_a1
_atom_type_scat_Cromer_Mann_b1
_atom_type_scat_Cromer_Mann_a2
_atom_type_scat_Cromer_Mann_b2
_atom_type_scat_Cromer_Mann_a3
_atom_type_scat_Cromer_Mann_b3
_atom_type_scat_Cromer_Mann_a4
_atom_type_scat_Cromer_Mann_b4
_atom_type_scat_Cromer_Mann_c
C 0.003 0.002 'International Tables Vol C Tables 4.2.6.8 and 6.1.1.4' 2.31 20.843901 1.02 10.2075 1.5886 0.5687 0.865 51.651199 0.2156
H 0.000 0.000 'International Tables Vol C Tables 4.2.6.8 and 6.1.1.4' 0.493002 10.5109 0.322912 26.1257 0.140191 3.14236 0.04081 57.799702 0.003038
B 0.001 0.001 'International Tables Vol C Tables 4.2.6.8 and 6.1.1.4' 2.0545 23.2185 1.3326 1.021 1.0979 60.3498 0.7068 0.1403 -0.1932
O 0.011 0.006 'International Tables Vol C Tables 4.2.6.8 and 6.1.1.4' 3.0485 13.2771 2.2868 5.7011 1.5463 0.3239 0.867 32.908901 0.2508
Sc 0.252 0.372 'International Tables Vol C Tables 4.2.6.8 and 6.1.1.4' 9.189 9.0213 7.3679 0.5729 1.6409 136.108002 1.468 51.3531 1.3329

loop_
_geom_angle_atom_site_label_1
_geom_angle_atom_site_label_2
_geom_angle_atom_site_label_3
_geom_angle_site_symmetry_1
_geom_angle_site_symmetry_2
_geom_angle_site_symmetry_3
_geom_angle
_geom_angle_publ_flag
O1 Sc1 O1 . . 3_566 78.08(5) yes
O1 Sc1 C5 . . . 111.54(5) yes
O1 Sc1 C6 . . . 92.03(6) yes
O1 Sc1 C7 . . . 106.36(6) yes
O1 Sc1 C8 . . . 139.51(5) yes
O1 Sc1 C9 . . . 144.42(6) yes
O1 Sc1 B1 . . . 102.02(9) yes
O1 Sc1 H25 . . . 129.2(7) yes
O1 Sc1 H26 . . . 92.1(5) yes
O1 Sc1 H27 . . . 82.2(4) yes
O1 Sc1 C5 3_566 . . 92.98(6) yes
O1 Sc1 C6 3_566 . . 116.22(6) yes
O1 Sc1 C7 3_566 . . 147.90(7) yes
O1 Sc1 C8 3_566 . . 134.78(5) yes
O1 Sc1 C9 3_566 . . 102.43(6) yes
O1 Sc1 B1 3_566 . . 106.38(9) yes
O1 Sc1 H25 3_566 . . 101.5(5) yes
O1 Sc1 H26 3_566 . . 130.6(5) yes
O1 Sc1 H27 3_566 . . 84.4(4) yes
C5 Sc1 C6 . . . 33.43(6) yes
C5 Sc1 C7 . . . 55.44(7) yes
C5 Sc1 C8 . . . 55.08(5) yes
C5 Sc1 C9 . . . 33.22(6) yes
C5 Sc1 B1 . . . 144.11(10) yes
C5 Sc1 H25 . . . 119.2(7) yes
C5 Sc1 H26 . . . 134.6(5) yes
C5 Sc1 H27 . . . 165.3(4) yes
C6 Sc1 C7 . . . 33.52(6) yes
C6 Sc1 C8 . . . 55.20(5) yes
C6 Sc1 C9 . . . 55.29(6) yes
C6 Sc1 B1 . . . 137.06(9) yes
C6 Sc1 H25 . . . 129.6(6) yes
C6 Sc1 H26 . . . 112.4(5) yes
C6 Sc1 H27 . . . 157.0(4) yes
C7 Sc1 C8 . . . 33.20(5) yes
C7 Sc1 C9 . . . 55.28(6) yes
C7 Sc1 B1 . . . 103.71(10) yes
C7 Sc1 H25 . . . 99.6(5) yes
C7 Sc1 H26 . . . 81.5(5) yes
C7 Sc1 H27 . . . 127.5(4) yes
C8 Sc1 C9 . . . 33.19(5) yes
C8 Sc1 B1 . . . 91.00(9) yes
C8 Sc1 H25 . . . 74.6(6) yes
C8 Sc1 H26 . . . 81.5(5) yes
C8 Sc1 H27 . . . 118.0(4) yes
C9 Sc1 B1 . . . 111.59(10) yes
C9 Sc1 H25 . . . 86.0(7) yes
C9 Sc1 H26 . . . 112.0(5) yes
C9 Sc1 H27 . . . 133.4(4) yes
B1 Sc1 H25 . . . 28.4(7) yes
B1 Sc1 H26 . . . 28.2(4) yes
B1 Sc1 H27 . . . 27.1(4) yes
H25 Sc1 H26 . . . 49.4(7) yes
H25 Sc1 H27 . . . 47.8(8) yes
H26 Sc1 H27 . . . 46.1(6) yes
O1 C1 H8 . . . 109.417 yes
O1 C1 H9 . . . 109.514 yes
H8 C1 H9 . . . 106.366 yes
H6 C2 H7 . . . 106.531 yes
H4 C3 H5 . . . 105.413 yes
H1 C4 H2 . . . 109.471 yes
H1 C4 H3 . . . 109.376 yes
H2 C4 H3 . . . 109.519 yes
C6 C5 C9 . . . 107.89(13) yes
C5 C6 C7 . . . 107.97(14) yes
C6 C7 C8 . . . 107.95(15) yes
C7 C8 C9 . . . 108.05(14) yes
C5 C9 C8 . . . 108.12(14) yes
H10 C10 H11 . . . 109.557 yes
H10 C10 H12 . . . 109.459 yes
H11 C10 H12 . . . 109.538 yes
H13 C11 H14 . . . 109.553 yes
H13 C11 H15 . . . 109.465 yes
H14 C11 H15 . . . 109.46 yes
H16 C12 H17 . . . 109.436 yes
H16 C12 H18 . . . 109.447 yes
H17 C12 H18 . . . 109.458 yes
H19 C13 H20 . . . 109.472 yes
H19 C13 H21 . . . 109.474 yes
H20 C13 H21 . . . 109.469 yes
H22 C14 H23 . . . 109.475 yes
H22 C14 H24 . . . 109.449 yes
H23 C14 H24 . . . 109.547 yes
H25 B1 H26 . . . 102.9(13) yes
H25 B1 H27 . . . 107.8(11) yes
H25 B1 H28 . . . 112.3(15) yes
H26 B1 H27 . . . 104.1(12) yes
H26 B1 H28 . . . 114.4(11) yes
H27 B1 H28 . . . 114.4(13) yes
C15 Sc2 C16 . . . 33.22(7) yes
C15 Sc2 C17 . . . 55.23(6) yes
C15 Sc2 C18 . . . 55.39(6) yes
C15 Sc2 C19 . . . 33.25(6) yes
C15 Sc2 C25 . . . 88.12(7) yes
C15 Sc2 C26 . . . 88.73(7) yes
C15 Sc2 C27 . . . 118.77(7) yes
C15 Sc2 C28 . . . 141.78(6) yes
C15 Sc2 C29 . . . 118.10(6) yes
C15 Sc2 B2 . . . 136.64(9) yes
C15 Sc2 H59 . . . 129.3(5) yes
C15 Sc2 H60 . . . 135.4(5) yes
C16 Sc2 C17 . . . 33.51(5) yes
C16 Sc2 C18 . . . 55.55(6) yes
C16 Sc2 C19 . . . 55.33(7) yes
C16 Sc2 C25 . . . 99.44(6) yes
C16 Sc2 C26 . . . 115.07(7) yes
C16 Sc2 C27 . . . 148.25(7) yes
C16 Sc2 C28 . . . 149.18(6) yes
C16 Sc2 C29 . . . 115.85(6) yes
C16 Sc2 B2 . . . 111.02(9) yes
C16 Sc2 H59 . . . 96.5(5) yes
C16 Sc2 H60 . . . 124.5(5) yes
C17 Sc2 C18 . . . 33.35(6) yes
C17 Sc2 C19 . . . 55.34(7) yes
C17 Sc2 C25 . . . 132.68(6) yes
C17 Sc2 C26 . . . 143.93(8) yes
C17 Sc2 C27 . . . 164.85(8) yes
C17 Sc2 C28 . . . 159.50(8) yes
C17 Sc2 C29 . . . 139.34(6) yes
C17 Sc2 B2 . . . 81.99(10) yes
C17 Sc2 H59 . . . 78.2(5) yes
C17 Sc2 H60 . . . 91.2(5) yes
C18 Sc2 C19 . . . 33.54(6) yes
C18 Sc2 C25 . . . 142.58(8) yes
C18 Sc2 C26 . . . 126.59(8) yes
C18 Sc2 C27 . . . 131.59(7) yes
C18 Sc2 C28 . . . 155.24(6) yes
C18 Sc2 C29 . . . 171.39(6) yes
C18 Sc2 B2 . . . 85.61(9) yes
C18 Sc2 H59 . . . 97.0(5) yes
C18 Sc2 H60 . . . 80.3(5) yes
C19 Sc2 C25 . . . 110.58(7) yes
C19 Sc2 C26 . . . 94.56(7) yes
C19 Sc2 C27 . . . 111.32(7) yes
C19 Sc2 C28 . . . 144.56(6) yes
C19 Sc2 C29 . . . 144.04(6) yes
C19 Sc2 B2 . . . 117.59(9) yes
C19 Sc2 H59 . . . 130.0(5) yes
C19 Sc2 H60 . . . 105.2(5) yes
C25 Sc2 C26 . . . 33.40(6) yes
C25 Sc2 C27 . . . 55.50(5) yes
C25 Sc2 C28 . . . 55.34(7) yes
C25 Sc2 C29 . . . 33.46(8) yes
C25 Sc2 B2 . . . 131.61(10) yes
C25 Sc2 H59 . . . 114.7(5) yes
C25 Sc2 H60 . . . 134.2(5) yes
C26 Sc2 C27 . . . 33.28(7) yes
C26 Sc2 C28 . . . 55.05(8) yes
C26 Sc2 C29 . . . 55.30(7) yes
C26 Sc2 B2 . . . 133.38(10) yes
C26 Sc2 H59 . . . 135.3(5) yes
C26 Sc2 H60 . . . 118.1(5) yes
C27 Sc2 C28 . . . 33.25(8) yes
C27 Sc2 C29 . . . 55.42(6) yes
C27 Sc2 B2 . . . 100.67(9) yes
C27 Sc2 H59 . . . 111.2(5) yes
C27 Sc2 H60 . . . 85.5(5) yes
C28 Sc2 C29 . . . 33.35(5) yes
C28 Sc2 B2 . . . 81.49(9) yes
C28 Sc2 H59 . . . 81.5(5) yes
C28 Sc2 H60 . . . 78.9(5) yes
C29 Sc2 B2 . . . 98.27(9) yes
C29 Sc2 H59 . . . 83.3(5) yes
C29 Sc2 H60 . . . 106.5(5) yes
B2 Sc2 H59 . . . 28.5(4) yes
B2 Sc2 H60 . . . 25.7(4) yes
H59 Sc2 H60 . . . 54.0(6) yes
C16 C15 C19 . . . 107.55(14) yes
C15 C16 C17 . . . 108.34(15) yes
C15 C16 C23 . . . 126.51(15) yes
C17 C16 C23 . . . 124.85(17) yes
C16 C17 C18 . . . 107.89(16) yes
C17 C18 C19 . . . 107.72(14) yes
C15 C19 C18 . . . 108.45(14) yes
H29 C20 H30 . . . 109.434 yes
H29 C20 H31 . . . 109.451 yes
H30 C20 H31 . . . 109.444 yes
H32 C21 H33 . . . 109.432 yes
H32 C21 H34 . . . 109.493 yes
H33 C21 H34 . . . 109.521 yes
H35 C22 H36 . . . 109.532 yes
H35 C22 H37 . . . 109.449 yes
H36 C22 H37 . . . 109.471 yes
C16 C23 H38 . . . 109.503 yes
C16 C23 H39 . . . 109.479 yes
C16 C23 H40 . . . 109.474 yes
H38 C23 H39 . . . 109.464 yes
H38 C23 H40 . . . 109.433 yes
H39 C23 H40 . . . 109.474 yes
H41 C24 H42 . . . 109.523 yes
H41 C24 H43 . . . 109.436 yes
H42 C24 H43 . . . 109.405 yes
C26 C25 C29 . . . 107.49(16) yes
C25 C26 C27 . . . 108.0(2) yes
C26 C27 C28 . . . 108.35(16) yes
C27 C28 C29 . . . 107.8(2) yes
C27 C28 C31 . . . 125.54(15) yes
C29 C28 C31 . . . 126.1(2) yes
C25 C29 C28 . . . 108.32(18) yes
H44 C30 H45 . . . 109.471 yes
H44 C30 H46 . . . 109.494 yes
H45 C30 H46 . . . 109.457 yes
C28 C31 H47 . . . 109.418 yes
C28 C31 H48 . . . 109.488 yes
C28 C31 H49 . . . 109.488 yes
H47 C31 H48 . . . 109.442 yes
H47 C31 H49 . . . 109.453 yes
H48 C31 H49 . . . 109.539 yes
H50 C32 H51 . . . 109.435 yes
H50 C32 H52 . . . 109.388 yes
H51 C32 H52 . . . 109.493 yes
H53 C33 H54 . . . 109.47 yes
H53 C33 H55 . . . 109.383 yes
H54 C33 H55 . . . 109.463 yes
H56 C34 H57 . . . 109.439 yes
H56 C34 H58 . . . 109.511 yes
H57 C34 H58 . . . 109.546 yes
H59 B2 H60 . . . 103.4(10) yes
H59 B2 H61 . . . 111.8(12) yes
H59 B2 H62 . . . 106.8(12) yes
H60 B2 H61 . . . 110.5(15) yes
H60 B2 H62 . . . 111.2(13) yes
H61 B2 H62 . . . 112.8(15) yes

loop_
_geom_bond_atom_site_label_1
_geom_bond_atom_site_label_2
_geom_bond_site_symmetry_1
_geom_bond_site_symmetry_2
_geom_bond_distance
_geom_bond_publ_flag
Sc1 O1 . . 2.0814(14) yes
Sc1 O1 . 3_566 2.0639(13) yes
Sc1 C5 . . 2.4722(16) yes
Sc1 C6 . . 2.460(2) yes
Sc1 C7 . . 2.462(2) yes
Sc1 C8 . . 2.4853(19) yes
Sc1 C9 . . 2.476(3) yes
Sc1 B1 . . 2.347(3) yes
Sc1 H25 . . 2.065(19) yes
Sc1 H26 . . 2.099(12) yes
Sc1 H27 . . 2.299(15) yes
O1 C1 . . 1.440(2) yes
C1 H8 . . 1.0009 yes
C1 H9 . . 0.9993 yes
C2 H6 . . 0.9996 yes
C2 H7 . . 1.0001 yes
C3 H4 . . 0.9997 yes
C3 H5 . . 1.0003 yes
C4 H1 . . 1.0009 yes
C4 H2 . . 0.9991 yes
C4 H3 . . 1.0003 yes
C5 C6 . . 1.418(2) yes
C5 C9 . . 1.414(2) yes
C6 C7 . . 1.419(3) yes
C7 C8 . . 1.413(2) yes
C8 C9 . . 1.417(2) yes
C10 H10 . . 0.9999 yes
C10 H11 . . 0.999 yes
C10 H12 . . 1.0002 yes
C11 H13 . . 0.9995 yes
C11 H14 . . 0.9995 yes
C11 H15 . . 1.0006 yes
C12 H16 . . 1.0003 yes
C12 H17 . . 1.0002 yes
C12 H18 . . 1 yes
C13 H19 . . 1 yes
C13 H20 . . 1 yes
C13 H21 . . 1 yes
C14 H22 . . 1.0006 yes
C14 H23 . . 0.9994 yes
C14 H24 . . 0.9997 yes
B1 H25 . . 1.12(2) yes
B1 H26 . . 1.109(17) yes
B1 H27 . . 1.089(18) yes
B1 H28 . . 1.12(2) yes
Sc2 C15 . . 2.495(3) yes
Sc2 C16 . . 2.464(2) yes
Sc2 C17 . . 2.475(2) yes
Sc2 C18 . . 2.467(2) yes
Sc2 C19 . . 2.4652(16) yes
Sc2 C25 . . 2.4786(17) yes
Sc2 C26 . . 2.4885(17) yes
Sc2 C27 . . 2.4660(18) yes
Sc2 C28 . . 2.486(2) yes
Sc2 C29 . . 2.465(2) yes
Sc2 B2 . . 2.557(3) yes
Sc2 H59 . . 2.047(12) yes
Sc2 H60 . . 2.057(15) yes
C15 C16 . . 1.418(3) yes
C15 C19 . . 1.419(2) yes
C16 C17 . . 1.424(2) yes
C16 C23 . . 1.499(2) yes
C17 C18 . . 1.418(3) yes
C18 C19 . . 1.423(2) yes
C20 H29 . . 1.0002 yes
C20 H30 . . 1.0003 yes
C20 H31 . . 1.0001 yes
C21 H32 . . 1.0004 yes
C21 H33 . . 1.0001 yes
C21 H34 . . 0.9993 yes
C22 H35 . . 0.9998 yes
C22 H36 . . 0.9995 yes
C22 H37 . . 1.0005 yes
C23 H38 . . 1.0003 yes
C23 H39 . . 0.9998 yes
C23 H40 . . 1.0002 yes
C24 H41 . . 0.9995 yes
C24 H42 . . 0.9999 yes
C24 H43 . . 1.0009 yes
C25 C26 . . 1.427(3) yes
C25 C29 . . 1.423(4) yes
C26 C27 . . 1.419(3) yes
C27 C28 . . 1.417(3) yes
C28 C29 . . 1.421(2) yes
C28 C31 . . 1.499(3) yes
C30 H44 . . 0.9998 yes
C30 H45 . . 1.0002 yes
C30 H46 . . 0.9999 yes
C31 H47 . . 1.0007 yes
C31 H48 . . 0.9996 yes
C31 H49 . . 0.9995 yes
C32 H50 . . 1.0009 yes
C32 H51 . . 0.9996 yes
C32 H52 . . 1.0002 yes
C33 H53 . . 1.0005 yes
C33 H54 . . 0.9995 yes
C33 H55 . . 1.0006 yes
C34 H56 . . 1.0004 yes
C34 H57 . . 1 yes
C34 H58 . . 0.9991 yes
B2 H59 . . 1.236(16) yes
B2 H60 . . 1.135(13) yes
B2 H61 . . 1.147(18) yes
B2 H62 . . 1.09(3) yes
